data_4131735
loop_
_publ_author_name
'Pindwal, Aradhana'
'Yan, KaKing'
'Patnaik, Smita'
'Schmidt, Bradley M.'
'Ellern, Arkady'
'Slowing, Igor I.'
'Bae, Cheolbeom'
'Sadow, Aaron D.'

_publ_section_title
;
 Homoleptic Trivalent Tris(alkyl) Rare Earth Compounds.
;
_journal_issue 46
_journal_name_full 'Journal of the American Chemical Society'
_journal_page_first 16862
_journal_page_last 16874
_journal_paper_doi 10.1021/jacs.7b09521
_journal_volume 139
_journal_year 2017
_chemical_formula_sum 'C21 H63 La Si9'
_chemical_formula_weight 707.43
_chemical_name_systematic tris(tris(dimethylsilyl)methyl)lanthanum
_chemical_properties_physical air-sensitive
_space_group_crystal_system triclinic
_space_group_IT_number 2
_space_group_name_Hall '-P 1'
_space_group_name_H-M_alt 'P -1'
_atom_sites_solution_hydrogens mixed
_audit_creation_method SHELXL-2014/6
_cell_angle_alpha 100.5000(10)
_cell_angle_beta 98.7100(10)
_cell_angle_gamma 114.7300(10)
_cell_formula_units_Z 2
_cell_length_a 11.5248(10)
_cell_length_b 11.5614(10)
_cell_length_c 16.683(2)
_cell_measurement_reflns_used 9903
_cell_measurement_temperature 173(2)
_cell_measurement_theta_max 28.90
_cell_measurement_theta_min 2.44
_cell_volume 1919.6(3)
_computing_cell_refinement 'SAINT V7.66A (Bruker AXS, 2013)'
_computing_data_collection 'APEX2 Suite (Bruker AXS, 2013)'
_computing_data_reduction 'SAINT V7.66A (Bruker AXS, 2013)'
_computing_molecular_graphics 'XSHELL (Bruker AXS, 2007)'
_computing_publication_material 'APEX2 Suite (Bruker AXS, 2013)'
_computing_structure_refinement 'SHELXL-2014/6 (Sheldrick, 2014)'
_computing_structure_solution 'SHELXS-2013 (Sheldrick, 2013)'
_diffrn_ambient_temperature 173(2)
_diffrn_measured_fraction_theta_full 0.996
_diffrn_measured_fraction_theta_max 0.983
_diffrn_measurement_device_type 'Bruker APEX-II CCD'
_diffrn_measurement_method '\f and \w scans'
_diffrn_radiation_type MoK\a
_diffrn_radiation_wavelength 0.71073
_diffrn_reflns_av_R_equivalents 0.0210
_diffrn_reflns_av_unetI/netI 0.0307
_diffrn_reflns_Laue_measured_fraction_full 0.996
_diffrn_reflns_Laue_measured_fraction_max 0.983
_diffrn_reflns_limit_h_max 15
_diffrn_reflns_limit_h_min -15
_diffrn_reflns_limit_k_max 15
_diffrn_reflns_limit_k_min -15
_diffrn_reflns_limit_l_max 22
_diffrn_reflns_limit_l_min -22
_diffrn_reflns_number 20617
_diffrn_reflns_point_group_measured_fraction_full 0.996
_diffrn_reflns_point_group_measured_fraction_max 0.983
_diffrn_reflns_theta_full 25.242
_diffrn_reflns_theta_max 28.907
_diffrn_reflns_theta_min 1.284
_exptl_absorpt_coefficient_mu 1.403
_exptl_absorpt_correction_T_max 0.75
_exptl_absorpt_correction_T_min 0.62
_exptl_absorpt_correction_type multi-scan
_exptl_absorpt_process_details 'SADABS V2008/1 (Bruker AXS)'
_exptl_crystal_colour colourless
_exptl_crystal_density_diffrn 1.224
_exptl_crystal_description plate
_exptl_crystal_F_000 744
_exptl_crystal_size_max 0.290
_exptl_crystal_size_mid 0.270
_exptl_crystal_size_min 0.110
_refine_diff_density_max 0.598
_refine_diff_density_min -0.417
_refine_diff_density_rms 0.065
_refine_ls_extinction_method none
_refine_ls_goodness_of_fit_ref 0.693
_refine_ls_hydrogen_treatment mixed
_refine_ls_matrix_type full
_refine_ls_number_parameters 334
_refine_ls_number_reflns 9960
_refine_ls_number_restraints 0
_refine_ls_restrained_S_all 0.693
_refine_ls_R_factor_all 0.0270
_refine_ls_R_factor_gt 0.0222
_refine_ls_shift/su_max 0.011
_refine_ls_shift/su_mean 0.000
_refine_ls_structure_factor_coef Fsqd
_refine_ls_weighting_details 'w=1/[\s^2^(Fo^2^)+(0.0531P)^2^+2.0568P] where P=(Fo^2^+2Fc^2^)/3'
_refine_ls_weighting_scheme calc
_refine_ls_wR_factor_gt 0.0581
_refine_ls_wR_factor_ref 0.0628
_reflns_Friedel_coverage 0.000
_reflns_number_gt 9003
_reflns_number_total 9960
_reflns_threshold_expression 'I > 2\s(I)'
_cod_data_source_file ja7b09521_si_002.cif
_cod_data_source_block LaC(SiHMe2)3
_cod_original_cell_volume 1919.7(3)
_cod_database_code 4131735
_shelx_space_group_comment
; 
The symmetry employed for this shelxl refinement is uniquely defined 
by the following loop, which should always be used as a source of 
symmetry information in preference to the above space-group names. 
They are only intended as comments. 
;
_shelx_estimated_absorpt_t_min 0.686
_shelx_estimated_absorpt_t_max 0.861
_shelxl_version_number 2014/6

loop_
_space_group_symop_operation_xyz
'x, y, z'
'-x, -y, -z'

loop_
_atom_site_label
_atom_site_type_symbol
_atom_site_fract_x
_atom_site_fract_y
_atom_site_fract_z
_atom_site_U_iso_or_equiv
_atom_site_adp_type
_atom_site_occupancy
_atom_site_site_symmetry_order
_atom_site_calc_flag
_atom_site_refinement_flags_posn
_atom_site_refinement_flags_adp
La1 La 0.21616(2) 0.22222(2) 0.25051(2) 0.01990(3) Uani 1 1 d . .
Si1 Si 0.51236(5) 0.43303(5) 0.26007(3) 0.02499(10) Uani 1 1 d . .
Si2 Si 0.33020(5) 0.22485(5) 0.08597(3) 0.02551(10) Uani 1 1 d . .
Si3 Si 0.36408(6) 0.51836(5) 0.13822(3) 0.02859(11) Uani 1 1 d . .
Si4 Si 0.14702(5) 0.42600(5) 0.36877(3) 0.02667(10) Uani 1 1 d . .
Si5 Si -0.04043(5) 0.26379(6) 0.18539(3) 0.02858(11) Uani 1 1 d . .
Si6 Si -0.08890(5) 0.15785(5) 0.34565(4) 0.02691(11) Uani 1 1 d . .
Si7 Si 0.31158(5) 0.12717(5) 0.40587(3) 0.02790(11) Uani 1 1 d . .
Si8 Si 0.09482(5) -0.08943(5) 0.24414(4) 0.03371(13) Uani 1 1 d . .
Si9 Si 0.40044(5) 0.00000(5) 0.26706(4) 0.02731(11) Uani 1 1 d . .
H1S H 0.453(3) 0.340(3) 0.3112(17) 0.048(7) Uiso 1 1 d . .
H2S H 0.257(2) 0.117(2) 0.1213(15) 0.034(6) Uiso 1 1 d . .
H3S H 0.338(2) 0.590(2) 0.2033(15) 0.037(6) Uiso 1 1 d . .
H4S H 0.271(3) 0.437(2) 0.3460(16) 0.040(7) Uiso 1 1 d . .
H5S H 0.042(2) 0.223(2) 0.1411(16) 0.039(7) Uiso 1 1 d . .
H6S H -0.009(2) 0.135(2) 0.4096(14) 0.031(6) Uiso 1 1 d . .
H7S H 0.274(2) 0.235(3) 0.4012(16) 0.039(7) Uiso 1 1 d . .
H8S H 0.038(2) -0.011(2) 0.2105(15) 0.036(6) Uiso 1 1 d . .
H9S H 0.506(2) 0.119(2) 0.2788(15) 0.033(6) Uiso 1 1 d . .
C1 C 0.37290(17) 0.37521(17) 0.16772(11) 0.0227(3) Uani 1 1 d . .
C2 C 0.02233(17) 0.26960(17) 0.29375(11) 0.0239(3) Uani 1 1 d . .
C3 C 0.26531(17) 0.03244(18) 0.29538(12) 0.0246(3) Uani 1 1 d . .
C4 C 0.5655(2) 0.6014(2) 0.33128(14) 0.0378(5) Uani 1 1 d . .
H4A H 0.6241 0.6691 0.3083 0.057 Uiso 1 1 calc R U
H4B H 0.6127 0.6087 0.3875 0.057 Uiso 1 1 calc R U
H4C H 0.4876 0.6144 0.3352 0.057 Uiso 1 1 calc R U
C5 C 0.6665(2) 0.4221(2) 0.24844(16) 0.0423(5) Uani 1 1 d . .
H5A H 0.6478 0.3290 0.2331 0.063 Uiso 1 1 calc R U
H5B H 0.7344 0.4691 0.3019 0.063 Uiso 1 1 calc R U
H5C H 0.6980 0.4626 0.2042 0.063 Uiso 1 1 calc R U
C6 C 0.2027(2) 0.1811(2) -0.01317(13) 0.0379(5) Uani 1 1 d . .
H6A H 0.1308 0.1986 0.0006 0.057 Uiso 1 1 calc R U
H6B H 0.1675 0.0871 -0.0421 0.057 Uiso 1 1 calc R U
H6C H 0.2429 0.2347 -0.0500 0.057 Uiso 1 1 calc R U
C7 C 0.4653(2) 0.1897(2) 0.05819(15) 0.0405(5) Uani 1 1 d . .
H7A H 0.5294 0.2664 0.0445 0.061 Uiso 1 1 calc R U
H7B H 0.4279 0.1120 0.0093 0.061 Uiso 1 1 calc R U
H7C H 0.5095 0.1724 0.1062 0.061 Uiso 1 1 calc R U
C8 C 0.2377(3) 0.4843(3) 0.04038(15) 0.0468(6) Uani 1 1 d . .
H8A H 0.2632 0.4522 -0.0092 0.070 Uiso 1 1 calc R U
H8B H 0.2325 0.5659 0.0375 0.070 Uiso 1 1 calc R U
H8C H 0.1514 0.4169 0.0416 0.070 Uiso 1 1 calc R U
C9 C 0.5246(3) 0.6364(2) 0.12229(17) 0.0485(6) Uani 1 1 d . .
H9A H 0.5966 0.6592 0.1713 0.073 Uiso 1 1 calc R U
H9B H 0.5200 0.7170 0.1156 0.073 Uiso 1 1 calc R U
H9C H 0.5410 0.5947 0.0716 0.073 Uiso 1 1 calc R U
C10 C 0.1748(2) 0.4271(2) 0.48258(14) 0.0387(5) Uani 1 1 d . .
H10A H 0.1064 0.4403 0.5054 0.058 Uiso 1 1 calc R U
H10B H 0.2620 0.4992 0.5142 0.058 Uiso 1 1 calc R U
H10C H 0.1706 0.3424 0.4876 0.058 Uiso 1 1 calc R U
C11 C 0.1439(3) 0.5847(2) 0.36439(16) 0.0439(5) Uani 1 1 d . .
H11A H 0.1570 0.6017 0.3102 0.066 Uiso 1 1 calc R U
H11B H 0.2147 0.6573 0.4103 0.066 Uiso 1 1 calc R U
H11C H 0.0584 0.5786 0.3704 0.066 Uiso 1 1 calc R U
C12 C -0.2146(2) 0.1417(3) 0.12872(16) 0.0466(6) Uani 1 1 d . .
H12A H -0.2269 0.0519 0.1263 0.070 Uiso 1 1 calc R U
H12B H -0.2337 0.1499 0.0713 0.070 Uiso 1 1 calc R U
H12C H -0.2748 0.1593 0.1588 0.070 Uiso 1 1 calc R U
C13 C -0.0147(3) 0.4223(3) 0.15959(17) 0.0477(6) Uani 1 1 d . .
H13A H -0.0613 0.4615 0.1904 0.072 Uiso 1 1 calc R U
H13B H -0.0493 0.4044 0.0989 0.072 Uiso 1 1 calc R U
H13C H 0.0799 0.4840 0.1760 0.072 Uiso 1 1 calc R U
C14 C -0.2157(2) -0.0102(2) 0.27730(16) 0.0406(5) Uani 1 1 d . .
H14A H -0.2913 -0.0033 0.2469 0.061 Uiso 1 1 calc R U
H14B H -0.2454 -0.0704 0.3126 0.061 Uiso 1 1 calc R U
H14C H -0.1767 -0.0444 0.2367 0.061 Uiso 1 1 calc R U
C15 C -0.1827(2) 0.2323(2) 0.39940(16) 0.0414(5) Uani 1 1 d . .
H15A H -0.1204 0.3153 0.4418 0.062 Uiso 1 1 calc R U
H15B H -0.2387 0.1705 0.4268 0.062 Uiso 1 1 calc R U
H15C H -0.2380 0.2500 0.3577 0.062 Uiso 1 1 calc R U
C16 C 0.2269(3) 0.0532(3) 0.48376(17) 0.0517(6) Uani 1 1 d . .
H16A H 0.1342 0.0346 0.4684 0.077 Uiso 1 1 calc R U
H16B H 0.2703 0.1153 0.5401 0.077 Uiso 1 1 calc R U
H16C H 0.2318 -0.0294 0.4838 0.077 Uiso 1 1 calc R U
C17 C 0.4923(2) 0.2182(2) 0.45862(14) 0.0407(5) Uani 1 1 d . .
H17A H 0.5211 0.1574 0.4785 0.061 Uiso 1 1 calc R U
H17B H 0.5092 0.2912 0.5066 0.061 Uiso 1 1 calc R U
H17C H 0.5413 0.2536 0.4183 0.061 Uiso 1 1 calc R U
C18 C -0.0160(2) -0.1713(3) 0.3097(2) 0.0567(7) Uani 1 1 d . .
H18A H 0.0201 -0.2204 0.3384 0.085 Uiso 1 1 calc R U
H18B H -0.1044 -0.2325 0.2733 0.085 Uiso 1 1 calc R U
H18C H -0.0216 -0.1038 0.3517 0.085 Uiso 1 1 calc R U
C19 C 0.0628(3) -0.2224(2) 0.14901(19) 0.0580(8) Uani 1 1 d . .
H19A H 0.0987 -0.1823 0.1057 0.087 Uiso 1 1 calc R U
H19B H -0.0327 -0.2790 0.1270 0.087 Uiso 1 1 calc R U
H19C H 0.1054 -0.2758 0.1643 0.087 Uiso 1 1 calc R U
C20 C 0.3758(3) -0.0903(3) 0.15561(16) 0.0476(6) Uani 1 1 d . .
H20A H 0.3173 -0.1848 0.1459 0.071 Uiso 1 1 calc R U
H20B H 0.4613 -0.0783 0.1458 0.071 Uiso 1 1 calc R U
H20C H 0.3358 -0.0549 0.1169 0.071 Uiso 1 1 calc R U
C21 C 0.4485(2) -0.0951(3) 0.33372(17) 0.0437(5) Uani 1 1 d . .
H21A H 0.4776 -0.0449 0.3932 0.066 Uiso 1 1 calc R U
H21B H 0.5207 -0.1091 0.3172 0.066 Uiso 1 1 calc R U
H21C H 0.3723 -0.1809 0.3256 0.066 Uiso 1 1 calc R U

loop_
_atom_site_aniso_label
_atom_site_aniso_U_11
_atom_site_aniso_U_22
_atom_site_aniso_U_33
_atom_site_aniso_U_23
_atom_site_aniso_U_13
_atom_site_aniso_U_12
La1 0.01941(5) 0.01864(5) 0.02371(5) 0.00698(4) 0.00594(4) 0.00999(4)
Si1 0.0216(2) 0.0237(2) 0.0264(2) 0.00695(19) 0.00444(19) 0.00795(19)
Si2 0.0291(2) 0.0253(2) 0.0235(2) 0.00467(19) 0.00718(19) 0.0143(2)
Si3 0.0372(3) 0.0239(2) 0.0264(3) 0.0082(2) 0.0066(2) 0.0155(2)
Si4 0.0264(2) 0.0209(2) 0.0304(3) 0.00320(19) 0.0090(2) 0.0096(2)
Si5 0.0264(2) 0.0337(3) 0.0297(3) 0.0075(2) 0.0053(2) 0.0186(2)
Si6 0.0219(2) 0.0250(2) 0.0351(3) 0.0096(2) 0.0103(2) 0.0105(2)
Si7 0.0291(3) 0.0316(3) 0.0259(2) 0.0117(2) 0.0071(2) 0.0150(2)
Si8 0.0240(2) 0.0202(2) 0.0508(3) 0.0105(2) -0.0020(2) 0.0080(2)
Si9 0.0263(2) 0.0247(2) 0.0344(3) 0.0098(2) 0.0076(2) 0.0144(2)
C1 0.0243(8) 0.0215(8) 0.0229(8) 0.0064(6) 0.0063(6) 0.0107(7)
C2 0.0219(8) 0.0216(8) 0.0274(9) 0.0049(7) 0.0071(7) 0.0096(7)
C3 0.0209(8) 0.0221(8) 0.0306(9) 0.0080(7) 0.0025(7) 0.0106(7)
C4 0.0368(11) 0.0302(10) 0.0323(10) -0.0009(8) -0.0009(8) 0.0094(9)
C5 0.0264(10) 0.0472(13) 0.0487(13) 0.0067(10) 0.0050(9) 0.0167(10)
C6 0.0393(11) 0.0407(11) 0.0297(10) 0.0002(9) 0.0006(8) 0.0211(10)
C7 0.0401(12) 0.0471(13) 0.0377(11) 0.0023(10) 0.0092(9) 0.0273(10)
C8 0.0639(16) 0.0433(13) 0.0374(12) 0.0114(10) 0.0012(11) 0.0323(12)
C9 0.0585(15) 0.0332(11) 0.0510(14) 0.0210(10) 0.0182(12) 0.0134(11)
C10 0.0403(12) 0.0353(11) 0.0312(10) 0.0013(8) 0.0041(9) 0.0135(9)
C11 0.0580(15) 0.0255(10) 0.0492(13) 0.0075(9) 0.0148(11) 0.0207(10)
C12 0.0360(12) 0.0472(13) 0.0458(13) 0.0007(11) -0.0065(10) 0.0198(11)
C13 0.0534(14) 0.0499(14) 0.0495(14) 0.0245(12) 0.0102(11) 0.0291(12)
C14 0.0292(10) 0.0290(10) 0.0566(14) 0.0092(10) 0.0133(10) 0.0071(8)
C15 0.0378(11) 0.0450(13) 0.0482(13) 0.0125(10) 0.0229(10) 0.0214(10)
C16 0.0538(15) 0.0626(17) 0.0428(13) 0.0301(12) 0.0184(11) 0.0222(13)
C17 0.0358(11) 0.0452(12) 0.0307(11) 0.0052(9) -0.0006(9) 0.0142(10)
C18 0.0335(12) 0.0422(14) 0.092(2) 0.0340(14) 0.0151(13) 0.0094(11)
C19 0.0489(15) 0.0300(11) 0.0686(18) -0.0068(11) -0.0178(13) 0.0129(11)
C20 0.0630(16) 0.0475(14) 0.0433(13) 0.0072(11) 0.0151(12) 0.0372(13)
C21 0.0401(12) 0.0491(13) 0.0598(15) 0.0283(12) 0.0149(11) 0.0306(11)

loop_
_atom_type_symbol
_atom_type_description
_atom_type_scat_dispersion_real
_atom_type_scat_dispersion_imag
_atom_type_scat_source
C C 0.0033 0.0016 'International Tables Vol C Tables 4.2.6.8 and 6.1.1.4'
H H 0.0000 0.0000 'International Tables Vol C Tables 4.2.6.8 and 6.1.1.4'
Si Si 0.0817 0.0704 'International Tables Vol C Tables 4.2.6.8 and 6.1.1.4'
La La -0.2871 2.4523 'International Tables Vol C Tables 4.2.6.8 and 6.1.1.4'

loop_
_geom_angle_atom_site_label_1
_geom_angle_atom_site_label_2
_geom_angle_atom_site_label_3
_geom_angle
C2 La1 C3 120.98(6)
C2 La1 C1 119.73(5)
C3 La1 C1 119.21(5)
C2 La1 H1S 130.5(6)
C3 La1 H1S 78.1(6)
C1 La1 H1S 60.7(6)
C2 La1 H2S 137.7(6)
C3 La1 H2S 77.3(6)
C1 La1 H2S 60.2(6)
H1S La1 H2S 88.5(8)
C2 La1 H4S 60.2(6)
C3 La1 H4S 125.3(6)
C1 La1 H4S 83.2(6)
H1S La1 H4S 71.5(9)
H2S La1 H4S 143.4(8)
C2 La1 H5S 59.2(6)
C3 La1 H5S 134.6(6)
C1 La1 H5S 81.0(6)
H1S La1 H5S 140.4(9)
H2S La1 H5S 80.6(8)
H4S La1 H5S 95.4(8)
C2 La1 H7S 82.1(6)
C3 La1 H7S 61.0(6)
C1 La1 H7S 126.4(6)
H1S La1 H7S 68.2(9)
H2S La1 H7S 135.0(8)
H4S La1 H7S 65.7(8)
H5S La1 H7S 141.1(8)
C2 La1 H8S 81.4(5)
C3 La1 H8S 59.6(5)
C1 La1 H8S 134.4(6)
H1S La1 H8S 137.2(8)
H2S La1 H8S 77.0(8)
H4S La1 H8S 138.0(8)
H5S La1 H8S 77.1(8)
H7S La1 H8S 94.3(8)
C1 Si1 C5 120.66(10)
C1 Si1 C4 116.04(9)
C5 Si1 C4 106.70(11)
C1 Si1 H1S 101.9(10)
C5 Si1 H1S 105.2(10)
C4 Si1 H1S 104.4(10)
C1 Si2 C7 119.12(10)
C1 Si2 C6 118.12(9)
C7 Si2 C6 108.64(10)
C1 Si2 H2S 104.1(9)
C7 Si2 H2S 104.2(9)
C6 Si2 H2S 99.5(9)
C1 Si3 C8 117.81(10)
C1 Si3 C9 112.29(10)
C8 Si3 C9 104.42(13)
C1 Si3 H3S 109.5(10)
C8 Si3 H3S 105.8(10)
C9 Si3 H3S 106.3(10)
C2 Si4 C11 120.36(11)
C2 Si4 C10 116.04(10)
C11 Si4 C10 106.52(11)
C2 Si4 H4S 101.7(10)
C11 Si4 H4S 105.5(10)
C10 Si4 H4S 104.9(10)
C2 Si5 C13 118.69(11)
C2 Si5 C12 118.91(11)
C13 Si5 C12 105.66(12)
C2 Si5 H5S 102.7(10)
C13 Si5 H5S 103.2(10)
C12 Si5 H5S 105.7(10)
C2 Si6 C15 112.40(10)
C2 Si6 C14 116.94(10)
C15 Si6 C14 105.84(11)
C2 Si6 H6S 107.9(9)
C15 Si6 H6S 107.3(9)
C14 Si6 H6S 105.9(9)
C3 Si7 C16 121.29(12)
C3 Si7 C17 116.24(10)
C16 Si7 C17 106.79(12)
C3 Si7 H7S 103.4(10)
C16 Si7 H7S 102.9(10)
C17 Si7 H7S 103.8(10)
C3 Si8 C19 118.13(11)
C3 Si8 C18 119.33(12)
C19 Si8 C18 106.46(14)
C3 Si8 H8S 102.8(10)
C19 Si8 H8S 103.3(9)
C18 Si8 H8S 104.6(10)
C3 Si9 C20 118.62(11)
C3 Si9 C21 112.15(10)
C20 Si9 C21 105.24(12)
C3 Si9 H9S 107.6(10)
C20 Si9 H9S 103.5(10)
C21 Si9 H9S 109.2(10)
Si2 C1 Si1 119.35(10)
Si2 C1 Si3 120.05(10)
Si1 C1 Si3 109.98(9)
Si2 C1 La1 88.49(7)
Si1 C1 La1 88.27(7)
Si3 C1 La1 126.11(8)
Si5 C2 Si4 120.53(10)
Si5 C2 Si6 119.33(10)
Si4 C2 Si6 112.27(10)
Si5 C2 La1 90.41(7)
Si4 C2 La1 89.39(7)
Si6 C2 La1 118.75(8)
Si8 C3 Si7 120.45(11)
Si8 C3 Si9 119.02(10)
Si7 C3 Si9 111.72(9)
Si8 C3 La1 90.18(7)
Si7 C3 La1 88.58(7)
Si9 C3 La1 121.45(9)
Si1 C4 H4A 109.5
Si1 C4 H4B 109.5
H4A C4 H4B 109.5
Si1 C4 H4C 109.5
H4A C4 H4C 109.5
H4B C4 H4C 109.5
Si1 C5 H5A 109.5
Si1 C5 H5B 109.5
H5A C5 H5B 109.5
Si1 C5 H5C 109.5
H5A C5 H5C 109.5
H5B C5 H5C 109.5
Si2 C6 H6A 109.5
Si2 C6 H6B 109.5
H6A C6 H6B 109.5
Si2 C6 H6C 109.5
H6A C6 H6C 109.5
H6B C6 H6C 109.5
Si2 C7 H7A 109.5
Si2 C7 H7B 109.5
H7A C7 H7B 109.5
Si2 C7 H7C 109.5
H7A C7 H7C 109.5
H7B C7 H7C 109.5
Si3 C8 H8A 109.5
Si3 C8 H8B 109.5
H8A C8 H8B 109.5
Si3 C8 H8C 109.5
H8A C8 H8C 109.5
H8B C8 H8C 109.5
Si3 C9 H9A 109.5
Si3 C9 H9B 109.5
H9A C9 H9B 109.5
Si3 C9 H9C 109.5
H9A C9 H9C 109.5
H9B C9 H9C 109.5
Si4 C10 H10A 109.5
Si4 C10 H10B 109.5
H10A C10 H10B 109.5
Si4 C10 H10C 109.5
H10A C10 H10C 109.5
H10B C10 H10C 109.5
Si4 C11 H11A 109.5
Si4 C11 H11B 109.5
H11A C11 H11B 109.5
Si4 C11 H11C 109.5
H11A C11 H11C 109.5
H11B C11 H11C 109.5
Si5 C12 H12A 109.5
Si5 C12 H12B 109.5
H12A C12 H12B 109.5
Si5 C12 H12C 109.5
H12A C12 H12C 109.5
H12B C12 H12C 109.5
Si5 C13 H13A 109.5
Si5 C13 H13B 109.5
H13A C13 H13B 109.5
Si5 C13 H13C 109.5
H13A C13 H13C 109.5
H13B C13 H13C 109.5
Si6 C14 H14A 109.5
Si6 C14 H14B 109.5
H14A C14 H14B 109.5
Si6 C14 H14C 109.5
H14A C14 H14C 109.5
H14B C14 H14C 109.5
Si6 C15 H15A 109.5
Si6 C15 H15B 109.5
H15A C15 H15B 109.5
Si6 C15 H15C 109.5
H15A C15 H15C 109.5
H15B C15 H15C 109.5
Si7 C16 H16A 109.5
Si7 C16 H16B 109.5
H16A C16 H16B 109.5
Si7 C16 H16C 109.5
H16A C16 H16C 109.5
H16B C16 H16C 109.5
Si7 C17 H17A 109.5
Si7 C17 H17B 109.5
H17A C17 H17B 109.5
Si7 C17 H17C 109.5
H17A C17 H17C 109.5
H17B C17 H17C 109.5
Si8 C18 H18A 109.5
Si8 C18 H18B 109.5
H18A C18 H18B 109.5
Si8 C18 H18C 109.5
H18A C18 H18C 109.5
H18B C18 H18C 109.5
Si8 C19 H19A 109.5
Si8 C19 H19B 109.5
H19A C19 H19B 109.5
Si8 C19 H19C 109.5
H19A C19 H19C 109.5
H19B C19 H19C 109.5
Si9 C20 H20A 109.5
Si9 C20 H20B 109.5
H20A C20 H20B 109.5
Si9 C20 H20C 109.5
H20A C20 H20C 109.5
H20B C20 H20C 109.5
Si9 C21 H21A 109.5
Si9 C21 H21B 109.5
H21A C21 H21B 109.5
Si9 C21 H21C 109.5
H21A C21 H21C 109.5
H21B C21 H21C 109.5

loop_
_geom_bond_atom_site_label_1
_geom_bond_atom_site_label_2
_geom_bond_distance
La1 C2 2.6792(17)
La1 C3 2.6843(17)
La1 C1 2.6966(18)
La1 H1S 2.43(3)
La1 H2S 2.49(2)
La1 H4S 2.46(3)
La1 H5S 2.51(2)
La1 H7S 2.46(2)
La1 H8S 2.49(2)
Si1 C1 1.8383(18)
Si1 C5 1.868(2)
Si1 C4 1.875(2)
Si1 H1S 1.50(3)
Si2 C1 1.8279(18)
Si2 C7 1.866(2)
Si2 C6 1.868(2)
Si2 H2S 1.46(2)
Si3 C1 1.8477(18)
Si3 C8 1.872(2)
Si3 C9 1.877(3)
Si3 H3S 1.39(2)
Si4 C2 1.8324(19)
Si4 C11 1.865(2)
Si4 C10 1.874(2)
Si4 H4S 1.49(3)
Si5 C2 1.8206(19)
Si5 C13 1.872(2)
Si5 C12 1.867(2)
Si5 H5S 1.45(2)
Si6 C2 1.8495(19)
Si6 C15 1.871(2)
Si6 C14 1.877(2)
Si6 H6S 1.44(2)
Si7 C3 1.833(2)
Si7 C16 1.861(2)
Si7 C17 1.869(2)
Si7 H7S 1.50(2)
Si8 C3 1.8201(19)
Si8 C19 1.865(3)
Si8 C18 1.874(3)
Si8 H8S 1.46(2)
Si9 C3 1.8537(19)
Si9 C20 1.874(2)
Si9 C21 1.876(2)
Si9 H9S 1.36(2)
C4 H4A 0.9800
C4 H4B 0.9800
C4 H4C 0.9800
C5 H5A 0.9800
C5 H5B 0.9800
C5 H5C 0.9800
C6 H6A 0.9800
C6 H6B 0.9800
C6 H6C 0.9800
C7 H7A 0.9800
C7 H7B 0.9800
C7 H7C 0.9800
C8 H8A 0.9800
C8 H8B 0.9800
C8 H8C 0.9800
C9 H9A 0.9800
C9 H9B 0.9800
C9 H9C 0.9800
C10 H10A 0.9800
C10 H10B 0.9800
C10 H10C 0.9800
C11 H11A 0.9800
C11 H11B 0.9800
C11 H11C 0.9800
C12 H12A 0.9800
C12 H12B 0.9800
C12 H12C 0.9800
C13 H13A 0.9800
C13 H13B 0.9800
C13 H13C 0.9800
C14 H14A 0.9800
C14 H14B 0.9800
C14 H14C 0.9800
C15 H15A 0.9800
C15 H15B 0.9800
C15 H15C 0.9800
C16 H16A 0.9800
C16 H16B 0.9800
C16 H16C 0.9800
C17 H17A 0.9800
C17 H17B 0.9800
C17 H17C 0.9800
C18 H18A 0.9800
C18 H18B 0.9800
C18 H18C 0.9800
C19 H19A 0.9800
C19 H19B 0.9800
C19 H19C 0.9800
C20 H20A 0.9800
C20 H20B 0.9800
C20 H20C 0.9800
C21 H21A 0.9800
C21 H21B 0.9800
C21 H21C 0.9800
